data_4324283
loop_
_publ_author_name
'Ralph A. Zehnder'
'Christopher S. Wilson'
'Hunter T. Christy'
'Kenneth S. Harris'
'Varun Chauhan'
'Victor Schutz'
'Matthew Sullivan'
'Matthias Zeller'
'Frank R. Fronczek'
'Jacob A. Myers'
'Kyle Dammann'
'James Duck'
'Peter M. Smith'
'Antony Okuma'
'Kristin Johnson'
'Robert Sovesky'
'Cameron Stroudt'
'Robert A. Renn'

_publ_section_title
;
 Effect of Inclining Strain on the Crystal Lattice along an Extended
 Series of Lanthanide Hydroxysulfates Ln(OH)SO4 (Ln = Pr-Yb, except Pm)
;
_journal_name_full 'Inorganic Chemistry'
_journal_page_first 836
_journal_page_last 846
_journal_paper_doi 10.1021/ic101350f
_journal_volume 50
_journal_year 2011
_chemical_formula_sum 'H O5 S Tb'
_chemical_formula_weight 271.99
_chemical_name_systematic
; 
 ? 
;
_space_group_IT_number 14
_symmetry_cell_setting monoclinic
_symmetry_space_group_name_Hall '-P 2yn'
_symmetry_space_group_name_H-M 'P 1 21/n 1'
_atom_sites_solution_hydrogens geom
_atom_sites_solution_primary direct
_atom_sites_solution_secondary difmap
_audit_creation_method SHELXL-97
_cell_angle_alpha 90.00
_cell_angle_beta 93.634(4)
_cell_angle_gamma 90.00
_cell_formula_units_Z 8
_cell_length_a 8.008(2)
_cell_length_b 10.894(3)
_cell_length_c 8.186(3)
_cell_measurement_reflns_used 299
_cell_measurement_temperature 100(2)
_cell_measurement_theta_max 30.01
_cell_measurement_theta_min 3.74
_cell_volume 712.7(4)
_computing_cell_refinement 'Apex2 v2009.7-0'
_computing_data_collection 'Apex2 v2009.7-0 (Bruker, 2009)'
_computing_data_reduction 'Apex2 v2009.7-0'
_computing_molecular_graphics 'SHELXTL 6.14'
_computing_publication_material 'SHELXTL 6.14'
_computing_structure_refinement 'SHELXTL 6.14'
_computing_structure_solution 'SHELXTL 6.14 (Bruker, 2000-2003; Sheldrick, 2008)'
_diffrn_ambient_temperature 100(2)
_diffrn_measured_fraction_theta_full 0.999
_diffrn_measured_fraction_theta_max 0.939
_diffrn_measurement_device_type 'Bruker AXS SMART APEX CCD diffractometer'
_diffrn_measurement_method '\w scans'
_diffrn_radiation_monochromator graphite
_diffrn_radiation_source 'fine-focus sealed tube'
_diffrn_radiation_type MoK\a
_diffrn_radiation_wavelength 0.71073
_diffrn_reflns_av_R_equivalents 0.0564
_diffrn_reflns_av_sigmaI/netI 0.0305
_diffrn_reflns_limit_h_max 11
_diffrn_reflns_limit_h_min -11
_diffrn_reflns_limit_k_max 15
_diffrn_reflns_limit_k_min 0
_diffrn_reflns_limit_l_max 11
_diffrn_reflns_limit_l_min 0
_diffrn_reflns_number 9923
_diffrn_reflns_theta_full 28.00
_diffrn_reflns_theta_max 31.21
_diffrn_reflns_theta_min 3.12
_diffrn_standards_number 0
_exptl_absorpt_coefficient_mu 20.310
_exptl_absorpt_correction_T_max 0.433824
_exptl_absorpt_correction_T_min 0.175842
_exptl_absorpt_correction_type multi-scan
_exptl_absorpt_process_details 'TWINABS (Sheldrick, 2007)'
_exptl_crystal_colour colourless
_exptl_crystal_density_diffrn 5.069
_exptl_crystal_description rod
_exptl_crystal_F_000 976
_exptl_crystal_size_max 0.09
_exptl_crystal_size_mid 0.03
_exptl_crystal_size_min 0.03
_refine_diff_density_max 2.008
_refine_diff_density_min -2.912
_refine_diff_density_rms 0.517
_refine_ls_extinction_method none
_refine_ls_goodness_of_fit_ref 1.133
_refine_ls_hydrogen_treatment constr
_refine_ls_matrix_type full
_refine_ls_number_parameters 127
_refine_ls_number_reflns 2170
_refine_ls_number_restraints 0
_refine_ls_restrained_S_all 1.133
_refine_ls_R_factor_all 0.0393
_refine_ls_R_factor_gt 0.0286
_refine_ls_shift/su_max 0.001
_refine_ls_shift/su_mean 0.000
_refine_ls_structure_factor_coef Fsqd
_refine_ls_weighting_details 'calc w=1/[\s^2^(Fo^2^)+(0.0334P)^2^+5.1560P] where P=(Fo^2^+2Fc^2^)/3'
_refine_ls_weighting_scheme calc
_refine_ls_wR_factor_gt 0.0643
_refine_ls_wR_factor_ref 0.0698
_reflns_number_gt 1860
_reflns_number_total 2170
_reflns_threshold_expression I>2\s(I)
_cod_depositor_comments
;

2017-09-03
Z value and formula fixed to values more according to usual
chemical conventions.                 miguel
;
_cod_original_formula_sum 'H2 O10 S2 Tb2'
_cod_original_formula_weight 543.98
_cod_original_formula_units_Z 4
_cod_data_source_file ic101350f_si_009_06.cif
_cod_data_source_block TbOHSO4
_cod_database_code 4324283

loop_
_symmetry_equiv_pos_as_xyz
'x, y, z'
'-x+1/2, y+1/2, -z+1/2'
'-x, -y, -z'
'x-1/2, -y-1/2, z-1/2'

loop_
_atom_site_label
_atom_site_type_symbol
_atom_site_fract_x
_atom_site_fract_y
_atom_site_fract_z
_atom_site_U_iso_or_equiv
_atom_site_adp_type
_atom_site_occupancy
_atom_site_symmetry_multiplicity
_atom_site_calc_flag
_atom_site_refinement_flags
O1 O -0.1429(6) 0.4049(4) 0.9035(6) 0.0078(9) Uani 1 1 d .
O2 O 0.0709(6) 0.3712(4) 0.7170(5) 0.0077(9) Uani 1 1 d .
O3 O 0.1287(6) 0.3270(4) 1.0021(5) 0.0066(9) Uani 1 1 d .
O4 O -0.0604(6) 0.1980(4) 0.8454(5) 0.0080(9) Uani 1 1 d .
O5 O 0.3398(6) 0.1038(4) 0.9318(5) 0.0074(9) Uani 1 1 d .
O6 O 0.6217(6) 0.1262(4) 0.8485(5) 0.0070(9) Uani 1 1 d .
O7 O 0.4890(6) 0.2950(4) 0.9758(6) 0.0085(9) Uani 1 1 d .
O8 O 0.3873(6) 0.2345(4) 0.7058(5) 0.0083(9) Uani 1 1 d .
O9 O 0.3999(6) 0.5470(4) 0.3703(5) 0.0056(8) Uani 1 1 d .
H9 H 0.3402 0.6277 0.3676 0.007 Uiso 1 1 calc R
O10 O 0.6302(5) 0.4873(4) 0.1443(5) 0.0049(8) Uani 1 1 d .
H10 H 0.6884 0.4061 0.1492 0.006 Uiso 1 1 calc R
S3 S 0.45824(19) 0.19018(14) 0.86540(18) 0.0049(3) Uani 1 1 d .
S4 S 0.00027(19) 0.32757(13) 0.86607(19) 0.0051(3) Uani 1 1 d .
Tb1 Tb 0.33849(4) 0.43893(3) 0.12733(4) 0.00458(9) Uani 1 1 d .
Tb2 Tb 0.31141(4) 0.42326(3) 0.58911(4) 0.00446(9) Uani 1 1 d .

loop_
_atom_site_aniso_label
_atom_site_aniso_U_11
_atom_site_aniso_U_22
_atom_site_aniso_U_33
_atom_site_aniso_U_23
_atom_site_aniso_U_13
_atom_site_aniso_U_12
O1 0.008(2) 0.008(2) 0.008(2) 0.0008(17) 0.0039(17) 0.0018(17)
O2 0.007(2) 0.008(2) 0.008(2) 0.0016(17) -0.0004(17) -0.0003(17)
O3 0.006(2) 0.010(2) 0.004(2) -0.0011(16) 0.0026(16) -0.0012(17)
O4 0.008(2) 0.008(2) 0.008(2) -0.0014(17) 0.0013(17) -0.0019(17)
O5 0.010(2) 0.007(2) 0.005(2) 0.0001(16) 0.0006(17) 0.0004(17)
O6 0.006(2) 0.009(2) 0.006(2) -0.0008(16) 0.0012(17) 0.0041(17)
O7 0.011(2) 0.006(2) 0.009(2) -0.0016(17) -0.0015(17) -0.0018(17)
O8 0.011(2) 0.009(2) 0.004(2) 0.0038(17) -0.0009(17) -0.0010(17)
O9 0.004(2) 0.0049(19) 0.008(2) -0.0010(16) -0.0006(16) 0.0006(16)
O10 0.003(2) 0.006(2) 0.005(2) -0.0010(16) 0.0009(16) 0.0012(16)
S3 0.0041(7) 0.0059(6) 0.0046(7) 0.0001(5) -0.0002(5) 0.0001(5)
S4 0.0037(7) 0.0056(6) 0.0061(7) 0.0002(5) 0.0005(5) -0.0004(5)
Tb1 0.00434(15) 0.00495(14) 0.00440(14) -0.00034(10) -0.00014(10) -0.00005(10)
Tb2 0.00418(15) 0.00486(14) 0.00434(14) 0.00033(10) 0.00015(10) -0.00008(10)

loop_
_atom_type_symbol
_atom_type_description
_atom_type_scat_dispersion_real
_atom_type_scat_dispersion_imag
_atom_type_scat_source
O O 0.0106 0.0060 'International Tables Vol C Tables 4.2.6.8 and 6.1.1.4'
H H 0.0000 0.0000 'International Tables Vol C Tables 4.2.6.8 and 6.1.1.4'
S S 0.1246 0.1234 'International Tables Vol C Tables 4.2.6.8 and 6.1.1.4'
Tb Tb -0.1723 4.1537 'International Tables Vol C Tables 4.2.6.8 and 6.1.1.4'

loop_
_geom_angle_atom_site_label_1
_geom_angle_atom_site_label_2
_geom_angle_atom_site_label_3
_geom_angle
_geom_angle_site_symmetry_1
_geom_angle_site_symmetry_3
S4 O1 Tb1 158.3(3) . 3_566
S4 O2 Tb2 146.6(3) . .
S4 O3 Tb1 143.6(3) . 1_556
S4 O4 Tb1 138.8(3) . 4_566
S4 O4 Tb2 121.5(2) . 4_566
Tb1 O4 Tb2 96.92(15) 4_566 4_566
S3 O5 Tb2 150.2(3) . 2_546
S3 O6 Tb2 121.7(2) . 4_666
S3 O6 Tb1 142.4(3) . 4_666
Tb2 O6 Tb1 95.10(15) 4_666 4_666
S3 O7 Tb1 139.9(3) . 1_556
S3 O8 Tb2 136.7(3) . .
Tb2 O9 Tb1 110.09(18) 3_666 .
Tb2 O9 Tb2 108.06(17) 3_666 .
Tb1 O9 Tb2 107.32(17) . .
Tb2 O9 H9 110.4 3_666 .
Tb1 O9 H9 110.4 . .
Tb2 O9 H9 110.4 . .
Tb1 O10 Tb1 100.35(16) . 3_665
Tb1 O10 Tb2 105.93(16) . 3_666
Tb1 O10 Tb2 132.89(19) 3_665 3_666
Tb1 O10 H10 105.0 . .
Tb1 O10 H10 105.0 3_665 .
Tb2 O10 H10 105.0 3_666 .
O5 S3 O7 111.0(3) . .
O5 S3 O8 108.5(3) . .
O7 S3 O8 109.4(3) . .
O5 S3 O6 109.0(3) . .
O7 S3 O6 107.8(3) . .
O8 S3 O6 111.2(3) . .
O2 S4 O3 110.3(3) . .
O2 S4 O1 109.7(3) . .
O3 S4 O1 111.2(3) . .
O2 S4 O4 110.7(3) . .
O3 S4 O4 106.8(3) . .
O1 S4 O4 108.2(3) . .
O3 Tb1 O1 82.47(16) 1_554 3_566
O3 Tb1 O9 139.97(15) 1_554 .
O1 Tb1 O9 80.04(16) 3_566 .
O3 Tb1 O7 78.17(16) 1_554 1_554
O1 Tb1 O7 142.23(16) 3_566 1_554
O9 Tb1 O7 133.70(16) . 1_554
O3 Tb1 O10 146.95(15) 1_554 .
O1 Tb1 O10 119.76(16) 3_566 .
O9 Tb1 O10 71.78(15) . .
O7 Tb1 O10 69.47(15) 1_554 .
O3 Tb1 O10 83.03(15) 1_554 3_665
O1 Tb1 O10 76.23(15) 3_566 3_665
O9 Tb1 O10 126.38(15) . 3_665
O7 Tb1 O10 69.50(15) 1_554 3_665
O10 Tb1 O10 79.65(16) . 3_665
O3 Tb1 O4 101.85(16) 1_554 4_665
O1 Tb1 O4 136.37(16) 3_566 4_665
O9 Tb1 O4 68.95(16) . 4_665
O7 Tb1 O4 79.73(16) 1_554 4_665
O10 Tb1 O4 79.25(15) . 4_665
O10 Tb1 O4 147.24(15) 3_665 4_665
O3 Tb1 O6 70.75(14) 1_554 4_565
O1 Tb1 O6 78.79(15) 3_566 4_565
O9 Tb1 O6 70.66(15) . 4_565
O7 Tb1 O6 123.34(15) 1_554 4_565
O10 Tb1 O6 133.72(14) . 4_565
O10 Tb1 O6 145.76(14) 3_665 4_565
O4 Tb1 O6 62.64(15) 4_665 4_565
O3 Tb1 Tb1 117.80(11) 1_554 3_665
O1 Tb1 Tb1 99.67(11) 3_566 3_665
O9 Tb1 Tb1 100.53(11) . 3_665
O7 Tb1 Tb1 62.85(11) 1_554 3_665
O10 Tb1 Tb1 39.84(10) . 3_665
O10 Tb1 Tb1 39.81(11) 3_665 3_665
O4 Tb1 Tb1 115.23(11) 4_665 3_665
O6 Tb1 Tb1 171.19(10) 4_565 3_665
O3 Tb1 Tb2 109.75(11) 1_554 .
O1 Tb1 Tb2 93.46(12) 3_566 .
O9 Tb1 Tb2 36.76(11) . .
O7 Tb1 Tb2 123.52(11) 1_554 .
O10 Tb1 Tb2 93.97(10) . .
O10 Tb1 Tb2 162.68(10) 3_665 .
O4 Tb1 Tb2 43.81(11) 4_665 .
O6 Tb1 Tb2 40.28(10) 4_565 .
Tb1 Tb1 Tb2 131.822(16) 3_665 .
O3 Tb1 Tb2 167.80(11) 1_554 3_666
O1 Tb1 Tb2 104.01(12) 3_566 3_666
O9 Tb1 Tb2 34.95(11) . 3_666
O7 Tb1 Tb2 101.48(11) 1_554 3_666
O10 Tb1 Tb2 37.20(10) . 3_666
O10 Tb1 Tb2 108.41(11) 3_665 3_666
O4 Tb1 Tb2 66.28(11) 4_665 3_666
O6 Tb1 Tb2 100.06(10) 4_565 3_666
Tb1 Tb1 Tb2 71.78(2) 3_665 3_666
Tb2 Tb1 Tb2 60.072(16) . 3_666
O5 Tb2 O2 78.20(16) 2_556 .
O5 Tb2 O8 154.56(16) 2_556 .
O2 Tb2 O8 78.57(16) . .
O5 Tb2 O9 113.68(16) 2_556 3_666
O2 Tb2 O9 144.27(16) . 3_666
O8 Tb2 O9 80.45(16) . 3_666
O5 Tb2 O9 69.04(15) 2_556 .
O2 Tb2 O9 140.51(16) . .
O8 Tb2 O9 136.38(16) . .
O9 Tb2 O9 71.94(18) 3_666 .
O5 Tb2 O10 78.09(15) 2_556 3_666
O2 Tb2 O10 78.99(15) . 3_666
O8 Tb2 O10 87.42(15) . 3_666
O9 Tb2 O10 71.46(15) 3_666 3_666
O9 Tb2 O10 113.70(15) . 3_666
O5 Tb2 O6 80.42(16) 2_556 4_565
O2 Tb2 O6 79.64(16) . 4_565
O8 Tb2 O6 105.39(15) . 4_565
O9 Tb2 O6 134.15(15) 3_666 4_565
O9 Tb2 O6 73.83(15) . 4_565
O10 Tb2 O6 152.27(15) 3_666 4_565
O5 Tb2 O4 126.44(15) 2_556 4_665
O2 Tb2 O4 126.11(15) . 4_665
O8 Tb2 O4 76.45(15) . 4_665
O9 Tb2 O4 75.48(15) 3_666 4_665
O9 Tb2 O4 64.49(15) . 4_665
O10 Tb2 O4 145.15(15) 3_666 4_665
O6 Tb2 O4 62.57(15) 4_565 4_665
O5 Tb2 Tb1 87.17(11) 2_556 .
O2 Tb2 Tb1 124.10(11) . .
O8 Tb2 Tb1 114.63(11) . .
O9 Tb2 Tb1 90.96(11) 3_666 .
O9 Tb2 Tb1 35.91(10) . .
O10 Tb2 Tb1 149.58(10) 3_666 .
O6 Tb2 Tb1 44.62(10) 4_565 .
O4 Tb2 Tb1 39.28(10) 4_665 .
O5 Tb2 Tb2 91.28(12) 2_556 3_666
O2 Tb2 Tb2 167.96(11) . 3_666
O8 Tb2 Tb2 110.51(12) . 3_666
O9 Tb2 Tb2 36.39(11) 3_666 3_666
O9 Tb2 Tb2 35.55(11) . 3_666
O10 Tb2 Tb2 93.23(11) 3_666 3_666
O6 Tb2 Tb2 104.61(10) 4_565 3_666
O4 Tb2 Tb2 65.04(10) 4_665 3_666
Tb1 Tb2 Tb2 60.317(11) . 3_666
O5 Tb2 Tb1 94.09(12) 2_556 3_666
O2 Tb2 Tb1 114.77(11) . 3_666
O8 Tb2 Tb1 86.31(11) . 3_666
O9 Tb2 Tb1 34.95(11) 3_666 3_666
O9 Tb2 Tb1 89.57(11) . 3_666
O10 Tb2 Tb1 36.87(11) 3_666 3_666
O6 Tb2 Tb1 163.40(10) 4_565 3_666
O4 Tb2 Tb1 110.34(10) 4_665 3_666
Tb1 Tb2 Tb1 119.928(15) . 3_666
Tb2 Tb2 Tb1 59.61(2) 3_666 3_666

loop_
_geom_bond_atom_site_label_1
_geom_bond_atom_site_label_2
_geom_bond_distance
_geom_bond_site_symmetry_2
O1 S4 1.471(5) .
O1 Tb1 2.315(5) 3_566
O2 S4 1.457(5) .
O2 Tb2 2.320(5) .
O3 S4 1.467(5) .
O3 Tb1 2.267(4) 1_556
O4 S4 1.499(5) .
O4 Tb1 2.426(4) 4_566
O4 Tb2 2.653(5) 4_566
O5 S3 1.465(5) .
O5 Tb2 2.310(5) 2_546
O6 S3 1.497(5) .
O6 Tb2 2.469(4) 4_666
O6 Tb1 2.682(4) 4_666
O7 S3 1.467(5) .
O7 Tb1 2.375(5) 1_556
O8 S3 1.473(5) .
O8 Tb2 2.332(4) .
O9 Tb2 2.337(5) 3_666
O9 Tb1 2.337(4) .
O9 Tb2 2.385(4) .
O9 H9 1.0000 .
O10 Tb1 2.390(4) .
O10 Tb1 2.392(4) 3_665
O10 Tb2 2.409(4) 3_666
O10 H10 1.0000 .
Tb1 O3 2.267(4) 1_554
Tb1 O1 2.315(5) 3_566
Tb1 O7 2.375(5) 1_554
Tb1 O10 2.392(4) 3_665
Tb1 O4 2.426(4) 4_665
Tb1 O6 2.682(4) 4_565
Tb1 Tb1 3.6732(9) 3_665
Tb1 Tb2 3.8040(12) .
Tb1 Tb2 3.8312(8) 3_666
Tb2 O5 2.310(5) 2_556
Tb2 O9 2.337(5) 3_666
Tb2 O10 2.409(4) 3_666
Tb2 O6 2.469(4) 4_565
Tb2 O4 2.653(5) 4_665
Tb2 Tb2 3.8218(10) 3_666
Tb2 Tb1 3.8312(8) 3_666

loop_
_geom_hbond_atom_site_label_D
_geom_hbond_atom_site_label_H
_geom_hbond_atom_site_label_A
_geom_hbond_distance_DH
_geom_hbond_distance_HA
_geom_hbond_distance_DA
_geom_hbond_angle_DHA
_geom_hbond_site_symmetry_A
O9 H9 O3 1.00 2.43 3.237(6) 137.8 2_556
O10 H10 O8 1.00 2.24 3.194(6) 159.8 4_665

loop_
_geom_torsion_atom_site_label_1
_geom_torsion_atom_site_label_2
_geom_torsion_atom_site_label_3
_geom_torsion_atom_site_label_4
_geom_torsion
_geom_torsion_site_symmetry_1
_geom_torsion_site_symmetry_4
Tb2 O5 S3 O7 -179.5(5) 2_546 .
Tb2 O5 S3 O8 60.3(6) 2_546 .
Tb2 O5 S3 O6 -60.9(6) 2_546 .
Tb1 O7 S3 O5 -47.6(5) 1_556 .
Tb1 O7 S3 O8 72.1(5) 1_556 .
Tb1 O7 S3 O6 -166.9(4) 1_556 .
Tb2 O8 S3 O5 120.4(4) . .
Tb2 O8 S3 O7 -0.8(5) . .
Tb2 O8 S3 O6 -119.7(4) . .
Tb2 O6 S3 O5 -73.6(3) 4_666 .
Tb1 O6 S3 O5 119.6(4) 4_666 .
Tb2 O6 S3 O7 47.0(4) 4_666 .
Tb1 O6 S3 O7 -119.9(4) 4_666 .
Tb2 O6 S3 O8 166.8(3) 4_666 .
Tb1 O6 S3 O8 0.0(5) 4_666 .
Tb2 O2 S4 O3 10.1(6) . .
Tb2 O2 S4 O1 133.0(5) . .
Tb2 O2 S4 O4 -107.8(5) . .
Tb1 O3 S4 O2 45.4(5) 1_556 .
Tb1 O3 S4 O1 -76.5(5) 1_556 .
Tb1 O3 S4 O4 165.7(4) 1_556 .
Tb1 O1 S4 O2 0.4(9) 3_566 .
Tb1 O1 S4 O3 122.6(8) 3_566 .
Tb1 O1 S4 O4 -120.4(8) 3_566 .
Tb1 O4 S4 O2 -26.2(5) 4_566 .
Tb2 O4 S4 O2 177.6(3) 4_566 .
Tb1 O4 S4 O3 -146.3(4) 4_566 .
Tb2 O4 S4 O3 57.6(3) 4_566 .
Tb1 O4 S4 O1 93.9(4) 4_566 .
Tb2 O4 S4 O1 -62.2(3) 4_566 .
Tb2 O9 Tb1 O3 161.69(18) 3_666 1_554
Tb2 O9 Tb1 O3 44.3(3) . 1_554
Tb2 O9 Tb1 O1 -132.9(2) 3_666 3_566
Tb2 O9 Tb1 O1 109.73(19) . 3_566
Tb2 O9 Tb1 O7 27.5(3) 3_666 1_554
Tb2 O9 Tb1 O7 -89.8(2) . 1_554
Tb2 O9 Tb1 O10 -6.85(16) 3_666 .
Tb2 O9 Tb1 O10 -124.2(2) . .
Tb2 O9 Tb1 O10 -68.3(2) 3_666 3_665
Tb2 O9 Tb1 O10 174.29(14) . 3_665
Tb2 O9 Tb1 O4 78.35(19) 3_666 4_665
Tb2 O9 Tb1 O4 -39.03(17) . 4_665
Tb2 O9 Tb1 O6 145.6(2) 3_666 4_565
Tb2 O9 Tb1 O6 28.22(15) . 4_565
Tb2 O9 Tb1 Tb1 -34.79(17) 3_666 3_665
Tb2 O9 Tb1 Tb1 -152.17(13) . 3_665
Tb2 O9 Tb1 Tb2 117.4(3) 3_666 .
Tb2 O9 Tb1 Tb2 -117.4(3) . 3_666
Tb1 O10 Tb1 O3 59.5(3) 3_665 1_554
Tb2 O10 Tb1 O3 -160.0(2) 3_666 1_554
Tb1 O10 Tb1 O1 -67.5(2) 3_665 3_566
Tb2 O10 Tb1 O1 73.0(2) 3_666 3_566
Tb1 O10 Tb1 O9 -134.01(19) 3_665 .
Tb2 O10 Tb1 O9 6.49(15) 3_666 .
Tb1 O10 Tb1 O7 71.84(17) 3_665 1_554
Tb2 O10 Tb1 O7 -147.7(2) 3_666 1_554
Tb1 O10 Tb1 O10 0.0 3_665 3_665
Tb2 O10 Tb1 O10 140.5(2) 3_666 3_665
Tb1 O10 Tb1 O4 154.79(18) 3_665 4_665
Tb2 O10 Tb1 O4 -64.71(17) 3_666 4_665
Tb1 O10 Tb1 O6 -171.16(14) 3_665 4_565
Tb2 O10 Tb1 O6 -30.7(3) 3_666 4_565
Tb2 O10 Tb1 Tb1 140.5(2) 3_666 3_665
Tb1 O10 Tb1 Tb2 -163.76(12) 3_665 .
Tb2 O10 Tb1 Tb2 -23.25(14) 3_666 .
Tb1 O10 Tb1 Tb2 -140.5(2) 3_665 3_666
S4 O2 Tb2 O5 -121.5(5) . 2_556
S4 O2 Tb2 O8 48.1(5) . .
S4 O2 Tb2 O9 -7.1(7) . 3_666
S4 O2 Tb2 O9 -155.6(4) . .
S4 O2 Tb2 O10 -41.5(5) . 3_666
S4 O2 Tb2 O6 156.3(5) . 4_565
S4 O2 Tb2 O4 111.7(5) . 4_665
S4 O2 Tb2 Tb1 160.2(4) . .
S4 O2 Tb2 Tb2 -91.9(7) . 3_666
S4 O2 Tb2 Tb1 -32.4(5) . 3_666
S3 O8 Tb2 O5 -61.2(6) . 2_556
S3 O8 Tb2 O2 -85.6(4) . .
S3 O8 Tb2 O9 65.3(4) . 3_666
S3 O8 Tb2 O9 116.1(4) . .
S3 O8 Tb2 O10 -6.3(4) . 3_666
S3 O8 Tb2 O6 -161.3(4) . 4_565
S3 O8 Tb2 O4 142.6(4) . 4_665
S3 O8 Tb2 Tb1 152.0(4) . .
S3 O8 Tb2 Tb2 86.2(4) . 3_666
S3 O8 Tb2 Tb1 30.6(4) . 3_666
Tb2 O9 Tb2 O5 125.3(2) 3_666 2_556
Tb1 O9 Tb2 O5 -116.0(2) . 2_556
Tb2 O9 Tb2 O2 161.25(19) 3_666 .
Tb1 O9 Tb2 O2 -80.1(3) . .
Tb2 O9 Tb2 O8 -53.5(3) 3_666 .
Tb1 O9 Tb2 O8 65.2(3) . .
Tb2 O9 Tb2 O9 0.0 3_666 3_666
Tb1 O9 Tb2 O9 118.7(3) . 3_666
Tb2 O9 Tb2 O10 59.4(2) 3_666 3_666
Tb1 O9 Tb2 O10 178.14(15) . 3_666
Tb2 O9 Tb2 O6 -149.0(2) 3_666 4_565
Tb1 O9 Tb2 O6 -30.31(16) . 4_565
Tb2 O9 Tb2 O4 -82.16(18) 3_666 4_665
Tb1 O9 Tb2 O4 36.55(16) . 4_665
Tb2 O9 Tb2 Tb1 -118.7(3) 3_666 .
Tb1 O9 Tb2 Tb2 118.7(3) . 3_666
Tb2 O9 Tb2 Tb1 30.72(14) 3_666 3_666
Tb1 O9 Tb2 Tb1 149.42(15) . 3_666
O3 Tb1 Tb2 O5 -94.33(17) 1_554 2_556
O1 Tb1 Tb2 O5 -11.09(16) 3_566 2_556
O9 Tb1 Tb2 O5 57.1(2) . 2_556
O7 Tb1 Tb2 O5 177.02(18) 1_554 2_556
O10 Tb1 Tb2 O5 109.08(15) . 2_556
O10 Tb1 Tb2 O5 41.5(4) 3_665 2_556
O4 Tb1 Tb2 O5 179.1(2) 4_665 2_556
O6 Tb1 Tb2 O5 -79.21(19) 4_565 2_556
Tb1 Tb1 Tb2 O5 95.16(12) 3_665 2_556
Tb2 Tb1 Tb2 O5 93.09(12) 3_666 2_556
O3 Tb1 Tb2 O2 -20.63(18) 1_554 .
O1 Tb1 Tb2 O2 62.61(18) 3_566 .
O9 Tb1 Tb2 O2 130.9(2) . .
O7 Tb1 Tb2 O2 -109.28(19) 1_554 .
O10 Tb1 Tb2 O2 -177.22(17) . .
O10 Tb1 Tb2 O2 115.2(4) 3_665 .
O4 Tb1 Tb2 O2 -107.2(2) 4_665 .
O6 Tb1 Tb2 O2 -5.5(2) 4_565 .
Tb1 Tb1 Tb2 O2 168.87(14) 3_665 .
Tb2 Tb1 Tb2 O2 166.80(14) 3_666 .
O3 Tb1 Tb2 O8 72.07(18) 1_554 .
O1 Tb1 Tb2 O8 155.31(17) 3_566 .
O9 Tb1 Tb2 O8 -136.4(2) . .
O7 Tb1 Tb2 O8 -16.58(18) 1_554 .
O10 Tb1 Tb2 O8 -84.52(17) . .
O10 Tb1 Tb2 O8 -152.1(4) 3_665 .
O4 Tb1 Tb2 O8 -14.5(2) 4_665 .
O6 Tb1 Tb2 O8 87.2(2) 4_565 .
Tb1 Tb1 Tb2 O8 -98.43(13) 3_665 .
Tb2 Tb1 Tb2 O8 -100.50(13) 3_666 .
O3 Tb1 Tb2 O9 152.00(16) 1_554 3_666
O1 Tb1 Tb2 O9 -124.76(16) 3_566 3_666
O9 Tb1 Tb2 O9 -56.5(3) . 3_666
O7 Tb1 Tb2 O9 63.35(17) 1_554 3_666
O10 Tb1 Tb2 O9 -4.59(14) . 3_666
O10 Tb1 Tb2 O9 -72.1(4) 3_665 3_666
O4 Tb1 Tb2 O9 65.39(19) 4_665 3_666
O6 Tb1 Tb2 O9 167.13(18) 4_565 3_666
Tb1 Tb1 Tb2 O9 -18.50(11) 3_665 3_666
Tb2 Tb1 Tb2 O9 -20.57(11) 3_666 3_666
O3 Tb1 Tb2 O9 -151.5(2) 1_554 .
O1 Tb1 Tb2 O9 -68.2(2) 3_566 .
O7 Tb1 Tb2 O9 119.9(2) 1_554 .
O10 Tb1 Tb2 O9 51.9(2) . .
O10 Tb1 Tb2 O9 -15.6(4) 3_665 .
O4 Tb1 Tb2 O9 121.9(2) 4_665 .
O6 Tb1 Tb2 O9 -136.4(2) 4_565 .
Tb1 Tb1 Tb2 O9 38.01(18) 3_665 .
Tb2 Tb1 Tb2 O9 35.94(18) 3_666 .
O3 Tb1 Tb2 O10 -154.8(2) 1_554 3_666
O1 Tb1 Tb2 O10 -71.6(2) 3_566 3_666
O9 Tb1 Tb2 O10 -3.4(3) . 3_666
O7 Tb1 Tb2 O10 116.5(2) 1_554 3_666
O10 Tb1 Tb2 O10 48.6(3) . 3_666
O10 Tb1 Tb2 O10 -18.97(18) 3_665 3_666
O4 Tb1 Tb2 O10 118.5(3) 4_665 3_666
O6 Tb1 Tb2 O10 -139.7(3) 4_565 3_666
Tb1 Tb1 Tb2 O10 34.7(2) 3_665 3_666
Tb2 Tb1 Tb2 O10 32.6(2) 3_666 3_666
O3 Tb1 Tb2 O6 -15.13(19) 1_554 4_565
O1 Tb1 Tb2 O6 68.11(19) 3_566 4_565
O9 Tb1 Tb2 O6 136.4(2) . 4_565
O7 Tb1 Tb2 O6 -103.8(2) 1_554 4_565
O10 Tb1 Tb2 O6 -171.71(18) . 4_565
O10 Tb1 Tb2 O6 120.8(4) 3_665 4_565
O4 Tb1 Tb2 O6 -101.7(2) 4_665 4_565
Tb1 Tb1 Tb2 O6 174.37(15) 3_665 4_565
Tb2 Tb1 Tb2 O6 172.30(15) 3_666 4_565
O3 Tb1 Tb2 O4 86.6(2) 1_554 4_665
O1 Tb1 Tb2 O4 169.8(2) 3_566 4_665
O9 Tb1 Tb2 O4 -121.9(2) . 4_665
O7 Tb1 Tb2 O4 -2.0(2) 1_554 4_665
O10 Tb1 Tb2 O4 -69.98(19) . 4_665
O10 Tb1 Tb2 O4 -137.5(4) 3_665 4_665
O6 Tb1 Tb2 O4 101.7(2) 4_565 4_665
Tb1 Tb1 Tb2 O4 -83.89(16) 3_665 4_665
Tb2 Tb1 Tb2 O4 -85.96(16) 3_666 4_665
O3 Tb1 Tb2 Tb2 172.57(12) 1_554 3_666
O1 Tb1 Tb2 Tb2 -104.19(12) 3_566 3_666
O9 Tb1 Tb2 Tb2 -35.94(18) . 3_666
O7 Tb1 Tb2 Tb2 83.92(13) 1_554 3_666
O10 Tb1 Tb2 Tb2 15.99(10) . 3_666
O10 Tb1 Tb2 Tb2 -51.5(4) 3_665 3_666
O4 Tb1 Tb2 Tb2 85.96(16) 4_665 3_666
O6 Tb1 Tb2 Tb2 -172.30(15) 4_565 3_666
Tb1 Tb1 Tb2 Tb2 2.071(17) 3_665 3_666
O3 Tb1 Tb2 Tb1 172.57(12) 1_554 3_666
O1 Tb1 Tb2 Tb1 -104.19(12) 3_566 3_666
O9 Tb1 Tb2 Tb1 -35.94(18) . 3_666
O7 Tb1 Tb2 Tb1 83.92(13) 1_554 3_666
O10 Tb1 Tb2 Tb1 15.99(10) . 3_666
O10 Tb1 Tb2 Tb1 -51.5(4) 3_665 3_666
O4 Tb1 Tb2 Tb1 85.96(16) 4_665 3_666
O6 Tb1 Tb2 Tb1 -172.30(15) 4_565 3_666
Tb1 Tb1 Tb2 Tb1 2.071(17) 3_665 3_666
Tb2 Tb1 Tb2 Tb1 0.0 3_666 3_666
